data_2213677
loop_
_publ_author_name
'Li, Jian'
'Liang, Zu-Pei'
'Guo, Huan-Mei'

_publ_section_title
;
 Triethylammonium 4-aminobenzenesulfonate
;
_journal_coeditor_code BI2186
_journal_issue 6
_journal_name_full 'Acta Crystallographica Section E'
_journal_page_first o2884
_journal_page_last o2884
_journal_paper_doi 10.1107/S1600536807022027
_journal_volume 63
_journal_year 2007
_chemical_formula_iupac 'C6 H16 N +, C6 H6 N O3 S -'
_chemical_formula_moiety 'C6 H16 N +, C6 H6 N O3 S -'
_chemical_formula_sum 'C12 H22 N2 O3 S'
_chemical_formula_weight 274.38
_chemical_name_systematic
;
Triethylammonium 4-aminobenzenesulfonate
;
_space_group_IT_number 14
_symmetry_cell_setting monoclinic
_symmetry_space_group_name_Hall '-P 2yn'
_symmetry_space_group_name_H-M 'P 1 21/n 1'
_atom_sites_solution_hydrogens geom
_atom_sites_solution_primary direct
_atom_sites_solution_secondary difmap
_cell_angle_alpha 90.00
_cell_angle_beta 101.053(4)
_cell_angle_gamma 90.00
_cell_formula_units_Z 4
_cell_length_a 13.003(3)
_cell_length_b 8.7648(19)
_cell_length_c 13.041(3)
_cell_measurement_reflns_used 1829
_cell_measurement_temperature 294(2)
_cell_measurement_theta_max 23.64
_cell_measurement_theta_min 2.46
_cell_volume 1458.7(6)
_computing_cell_refinement 'SAINT (Bruker, 1997)'
_computing_data_collection 'SMART (Bruker, 1997)'
_computing_data_reduction SAINT
_computing_molecular_graphics 'SHELXTL (Bruker, 1997)'
_computing_publication_material SHELXTL
_computing_structure_refinement 'SHELXL97 (Sheldrick, 1997)'
_computing_structure_solution 'SHELXS97 (Sheldrick, 1997)'
_diffrn_ambient_temperature 294(2)
_diffrn_measured_fraction_theta_full 0.998
_diffrn_measured_fraction_theta_max 0.998
_diffrn_measurement_device_type 'Bruker SMART CCD'
_diffrn_measurement_method '\f and \w'
_diffrn_radiation_monochromator graphite
_diffrn_radiation_source 'fine-focus sealed tube'
_diffrn_radiation_type MoK\a
_diffrn_radiation_wavelength 0.71073
_diffrn_reflns_av_R_equivalents 0.0283
_diffrn_reflns_av_sigmaI/netI 0.0399
_diffrn_reflns_limit_h_max 15
_diffrn_reflns_limit_h_min -11
_diffrn_reflns_limit_k_max 8
_diffrn_reflns_limit_k_min -10
_diffrn_reflns_limit_l_max 15
_diffrn_reflns_limit_l_min -15
_diffrn_reflns_number 5906
_diffrn_reflns_theta_full 25.01
_diffrn_reflns_theta_max 25.01
_diffrn_reflns_theta_min 2.03
_diffrn_standards_number 0
_exptl_absorpt_coefficient_mu 0.225
_exptl_absorpt_correction_T_max 0.9649
_exptl_absorpt_correction_T_min 0.9564
_exptl_absorpt_correction_type multi-scan
_exptl_absorpt_process_details '(SADABS; Bruker, 1997)'
_exptl_crystal_colour colourless
_exptl_crystal_density_diffrn 1.249
_exptl_crystal_density_method 'not measured'
_exptl_crystal_description block
_exptl_crystal_F_000 592
_exptl_crystal_size_max 0.20
_exptl_crystal_size_mid 0.18
_exptl_crystal_size_min 0.16
_refine_diff_density_max 0.767
_refine_diff_density_min -0.364
_refine_ls_extinction_method none
_refine_ls_goodness_of_fit_ref 1.038
_refine_ls_hydrogen_treatment mixed
_refine_ls_matrix_type full
_refine_ls_number_parameters 178
_refine_ls_number_reflns 2575
_refine_ls_number_restraints 13
_refine_ls_restrained_S_all 1.057
_refine_ls_R_factor_all 0.0847
_refine_ls_R_factor_gt 0.0546
_refine_ls_shift/su_max 0.005
_refine_ls_shift/su_mean 0.000
_refine_ls_structure_factor_coef Fsqd
_refine_ls_weighting_details 'calc w=1/[\s^2^(Fo^2^)+(0.0918P)^2^+0.6965P] where P=(Fo^2^+2Fc^2^)/3'
_refine_ls_weighting_scheme calc
_refine_ls_wR_factor_gt 0.1476
_refine_ls_wR_factor_ref 0.1712
_reflns_number_gt 1770
_reflns_number_total 2575
_reflns_threshold_expression I>2\s(I)
_cod_data_source_file bi2186.cif
_cod_data_source_block I
_cod_original_cell_volume 1458.8(6)
_cod_original_sg_symbol_H-M 'P 21/n'
_cod_database_code 2213677
_cod_database_fobs_code 2213677

loop_
_symmetry_equiv_pos_as_xyz
'x, y, z'
'-x+1/2, y+1/2, -z+1/2'
'-x, -y, -z'
'x-1/2, -y-1/2, z-1/2'

loop_
_atom_site_type_symbol
_atom_site_label
_atom_site_fract_x
_atom_site_fract_y
_atom_site_fract_z
_atom_site_U_iso_or_equiv
_atom_site_adp_type
_atom_site_calc_flag
_atom_site_refinement_flags
_atom_site_occupancy
S S1 0.53476(4) 0.08476(6) 0.74545(5) 0.04679(15) Uani d . 1
O O1 0.58857(13) 0.20384(19) 0.81109(15) 0.0704(6) Uani d . 1
O O2 0.51159(12) -0.04414(18) 0.80888(13) 0.0597(5) Uani d . 1
O O3 0.58690(12) 0.0356(2) 0.66309(13) 0.0710(5) Uani d . 1
N N1 0.12768(17) 0.3574(4) 0.54777(18) 0.0954(9) Uani d D 1
C C1 0.41219(16) 0.1618(2) 0.68650(16) 0.0416(5) Uani d . 1
C C2 0.37541(17) 0.1483(3) 0.57977(17) 0.0486(6) Uani d . 1
H H2 0.4149 0.0960 0.5388 0.058 Uiso calc R 1
C C3 0.28124(17) 0.2116(3) 0.53432(18) 0.0561(7) Uani d . 1
H H3 0.2573 0.2002 0.4628 0.067 Uiso calc R 1
C C4 0.22033(17) 0.2931(3) 0.59351(19) 0.0552(7) Uani d . 1
C C5 0.25780(17) 0.3034(3) 0.70101(19) 0.0553(6) Uani d . 1
H H5 0.2189 0.3550 0.7429 0.066 Uiso calc R 1
C C6 0.35140(17) 0.2379(3) 0.74524(18) 0.0500(6) Uani d . 1
H H6 0.3745 0.2452 0.8171 0.060 Uiso calc R 1
N N2 0.56177(17) 0.6596(2) 0.76858(16) 0.0603(6) Uani d D 1
C C7 0.4596(2) 0.5954(3) 0.7160(3) 0.0841(10) Uani d D 1
H H7A 0.4096 0.6059 0.7621 0.101 Uiso calc R 1
H H7B 0.4682 0.4874 0.7039 0.101 Uiso calc R 1
C C8 0.4161(3) 0.6719(5) 0.6135(3) 0.1167(14) Uani d D 1
H H8A 0.4143 0.7803 0.6236 0.175 Uiso calc R 1
H H8B 0.3463 0.6353 0.5876 0.175 Uiso calc R 1
H H8C 0.4598 0.6488 0.5640 0.175 Uiso calc R 1
C C9 0.64448(19) 0.6546(3) 0.7037(2) 0.0642(8) Uani d D 1
H H9A 0.7086 0.6972 0.7439 0.077 Uiso calc R 1
H H9B 0.6229 0.7188 0.6428 0.077 Uiso calc R 1
C C10 0.6674(2) 0.4968(3) 0.6677(3) 0.0821(9) Uani d D 1
H H10A 0.6866 0.4312 0.7272 0.123 Uiso calc R 1
H H10B 0.7241 0.5018 0.6302 0.123 Uiso calc R 1
H H10C 0.6061 0.4570 0.6227 0.123 Uiso calc R 1
C C11 0.5883(3) 0.5882(3) 0.8744(3) 0.1043(13) Uani d D 1
H H11A 0.5261 0.5885 0.9053 0.125 Uiso calc R 1
H H11B 0.6078 0.4827 0.8666 0.125 Uiso calc R 1
C C12 0.6733(3) 0.6642(5) 0.9464(3) 0.1266(7) Uani d DU 1
H H12A 0.7381 0.6491 0.9228 0.190 Uiso calc R 1
H H12B 0.6788 0.6218 1.0151 0.190 Uiso calc R 1
H H12C 0.6588 0.7714 0.9484 0.190 Uiso calc R 1
H H1A 0.0925(9) 0.4126(17) 0.5859(7) 0.072(8) Uiso d D 1
H H1B 0.1053(16) 0.360(3) 0.4789(5) 0.089(9) Uiso d D 1
H H2A 0.5441(14) 0.7566(10) 0.7800(17) 0.063(7) Uiso d D 1

loop_
_atom_site_aniso_label
_atom_site_aniso_U_11
_atom_site_aniso_U_22
_atom_site_aniso_U_33
_atom_site_aniso_U_12
_atom_site_aniso_U_13
_atom_site_aniso_U_23
S1 0.0478(3) 0.0379(3) 0.0537(3) -0.0020(2) 0.0074(2) 0.0007(3)
O1 0.0679(10) 0.0462(9) 0.0846(12) -0.0089(8) -0.0168(9) -0.0054(9)
O2 0.0696(9) 0.0404(8) 0.0711(10) 0.0057(8) 0.0185(8) 0.0104(8)
O3 0.0567(9) 0.0946(13) 0.0660(10) 0.0160(9) 0.0226(8) -0.0002(10)
N1 0.0629(13) 0.159(3) 0.0639(14) 0.0444(15) 0.0111(11) 0.0076(16)
C1 0.0452(11) 0.0350(11) 0.0460(11) -0.0065(9) 0.0120(9) -0.0001(9)
C2 0.0522(12) 0.0486(12) 0.0479(12) -0.0010(10) 0.0168(10) -0.0030(11)
C3 0.0544(12) 0.0726(16) 0.0413(12) -0.0036(12) 0.0094(10) -0.0015(12)
C4 0.0439(11) 0.0642(15) 0.0577(14) 0.0018(11) 0.0105(10) 0.0094(12)
C5 0.0516(12) 0.0622(14) 0.0557(13) 0.0019(11) 0.0194(10) -0.0042(12)
C6 0.0552(12) 0.0505(13) 0.0449(12) -0.0002(11) 0.0112(10) -0.0034(11)
N2 0.0832(13) 0.0315(10) 0.0681(13) 0.0003(10) 0.0191(11) -0.0016(10)
C7 0.0700(16) 0.0589(16) 0.133(2) -0.0122(14) 0.0426(16) -0.0206(17)
C8 0.083(2) 0.126(3) 0.128(3) -0.006(2) -0.013(2) -0.041(3)
C9 0.0573(13) 0.0461(13) 0.0907(18) -0.0047(11) 0.0178(13) -0.0009(14)
C10 0.0773(17) 0.0616(17) 0.112(2) 0.0043(14) 0.0301(16) -0.0158(17)
C11 0.167(3) 0.0500(16) 0.097(2) 0.0111(19) 0.026(2) 0.0188(17)
C12 0.1284(9) 0.1245(10) 0.1254(10) 0.0019(7) 0.0203(7) 0.0000(7)

loop_
_atom_type_symbol
_atom_type_description
_atom_type_scat_dispersion_real
_atom_type_scat_dispersion_imag
_atom_type_scat_source
C C 0.0033 0.0016 'International Tables Vol C Tables 4.2.6.8 and 6.1.1.4'
H H 0.0000 0.0000 'International Tables Vol C Tables 4.2.6.8 and 6.1.1.4'
N N 0.0061 0.0033 'International Tables Vol C Tables 4.2.6.8 and 6.1.1.4'
O O 0.0106 0.0060 'International Tables Vol C Tables 4.2.6.8 and 6.1.1.4'
S S 0.1246 0.1234 'International Tables Vol C Tables 4.2.6.8 and 6.1.1.4'

loop_
_geom_angle_atom_site_label_1
_geom_angle_atom_site_label_2
_geom_angle_atom_site_label_3
_geom_angle
O3 S1 O1 114.48(12)
O3 S1 O2 111.54(11)
O1 S1 O2 110.59(11)
O3 S1 C1 107.70(10)
O1 S1 C1 106.05(10)
O2 S1 C1 105.92(10)
C4 N1 H1A 119.4(8)
C4 N1 H1B 122.9(13)
H1A N1 H1B 116.8(13)
C6 C1 C2 118.42(19)
C6 C1 S1 120.70(16)
C2 C1 S1 120.87(17)
C3 C2 C1 120.5(2)
C3 C2 H2 119.8
C1 C2 H2 119.8
C2 C3 C4 121.3(2)
C2 C3 H3 119.3
C4 C3 H3 119.3
N1 C4 C5 121.6(2)
N1 C4 C3 121.1(2)
C5 C4 C3 117.4(2)
C6 C5 C4 120.5(2)
C6 C5 H5 119.8
C4 C5 H5 119.8
C5 C6 C1 121.9(2)
C5 C6 H6 119.0
C1 C6 H6 119.0
C7 N2 C9 114.0(2)
C7 N2 C11 107.2(2)
C9 N2 C11 116.6(2)
C7 N2 H2A 101.6(12)
C9 N2 H2A 110.8(13)
C11 N2 H2A 105.3(15)
N2 C7 C8 113.1(3)
N2 C7 H7A 109.0
C8 C7 H7A 109.0
N2 C7 H7B 109.0
C8 C7 H7B 109.0
H7A C7 H7B 107.8
C7 C8 H8A 109.5
C7 C8 H8B 109.5
H8A C8 H8B 109.5
C7 C8 H8C 109.5
H8A C8 H8C 109.5
H8B C8 H8C 109.5
N2 C9 C10 114.2(2)
N2 C9 H9A 108.7
C10 C9 H9A 108.7
N2 C9 H9B 108.7
C10 C9 H9B 108.7
H9A C9 H9B 107.6
C9 C10 H10A 109.5
C9 C10 H10B 109.5
H10A C10 H10B 109.5
C9 C10 H10C 109.5
H10A C10 H10C 109.5
H10B C10 H10C 109.5
C12 C11 N2 114.4(3)
C12 C11 H11A 108.7
N2 C11 H11A 108.7
C12 C11 H11B 108.7
N2 C11 H11B 108.7
H11A C11 H11B 107.6
C11 C12 H12A 109.5
C11 C12 H12B 109.5
H12A C12 H12B 109.5
C11 C12 H12C 109.5
H12A C12 H12C 109.5
H12B C12 H12C 109.5

loop_
_geom_bond_atom_site_label_1
_geom_bond_atom_site_label_2
_geom_bond_distance
S1 O3 1.4416(18)
S1 O1 1.4429(17)
S1 O2 1.4653(17)
S1 C1 1.766(2)
N1 C4 1.360(3)
N1 H1A 0.883(8)
N1 H1B 0.889(7)
C1 C6 1.374(3)
C1 C2 1.387(3)
C2 C3 1.371(3)
C2 H2 0.930
C3 C4 1.403(3)
C3 H3 0.930
C4 C5 1.396(3)
C5 C6 1.369(3)
C5 H5 0.930
C6 H6 0.930
N2 C7 1.484(3)
N2 C9 1.491(3)
N2 C11 1.494(4)
N2 H2A 0.901(8)
C7 C8 1.505(4)
C7 H7A 0.970
C7 H7B 0.970
C8 H8A 0.960
C8 H8B 0.960
C8 H8C 0.960
C9 C10 1.509(3)
C9 H9A 0.970
C9 H9B 0.970
C10 H10A 0.960
C10 H10B 0.960
C10 H10C 0.960
C11 C12 1.466(5)
C11 H11A 0.970
C11 H11B 0.970
C12 H12A 0.960
C12 H12B 0.960
C12 H12C 0.960

loop_
_geom_hbond_atom_site_label_D
_geom_hbond_atom_site_label_H
_geom_hbond_atom_site_label_A
_geom_hbond_site_symmetry_A
_geom_hbond_distance_DH
_geom_hbond_distance_HA
_geom_hbond_distance_DA
_geom_hbond_angle_DHA
N1 H1A O2 2_556 0.883(8) 2.137(9) 2.970(3) 157.0(15)
N1 H1B O1 4_565 0.889(7) 2.229(8) 3.078(3) 159.5(18)
N2 H2A O2 1_565 0.901(8) 1.852(9) 2.752(2) 178(2)
N2 H2A S1 1_565 0.901(8) 2.910(10) 3.750(2) 155.8(18)

loop_
_geom_torsion_atom_site_label_1
_geom_torsion_atom_site_label_2
_geom_torsion_atom_site_label_3
_geom_torsion_atom_site_label_4
_geom_torsion
O3 S1 C1 C6 -170.54(18)
O1 S1 C1 C6 -47.6(2)
O2 S1 C1 C6 70.00(19)
O3 S1 C1 C2 8.8(2)
O1 S1 C1 C2 131.77(19)
O2 S1 C1 C2 -110.67(19)
C6 C1 C2 C3 0.9(3)
S1 C1 C2 C3 -178.47(18)
C1 C2 C3 C4 1.0(4)
C2 C3 C4 N1 179.1(3)
C2 C3 C4 C5 -1.9(4)
N1 C4 C5 C6 -179.9(3)
C3 C4 C5 C6 1.1(4)
C4 C5 C6 C1 0.7(4)
C2 C1 C6 C5 -1.7(3)
S1 C1 C6 C5 177.65(18)
C9 N2 C7 C8 -56.8(3)
C11 N2 C7 C8 172.6(3)
C7 N2 C9 C10 -57.7(3)
C11 N2 C9 C10 68.1(3)
C7 N2 C11 C12 -166.1(3)
C9 N2 C11 C12 64.8(4)

loop_
_cod_related_entry_id
_cod_related_entry_database
_cod_related_entry_code
1 ChemSpider 21124537
